data_7002134
loop_
_publ_author_name
'Albrecht, Markus'
'Yulia, Yeni'
'Exarchos, Anna'
'Nachev, Philipp'
'Fr\"ohlich, Roland'

_publ_section_title
;
 1 : 1 vs. 2 : 1 coordination of pentadentate hydrazone-type ligands to
 lanthanide(iii) ions. Formation of cationic as well as dicationic
 complexes
;
_journal_issue 36
_journal_name_full 'Dalton Transactions'
_journal_page_first 7421
_journal_page_last 7427
_journal_paper_doi 10.1039/b905049c
_journal_year 2009
_chemical_formula_sum 'C27 H31 N10 Nd O13'
_chemical_formula_weight 847.86
_chemical_name_systematic
;
?
;
_space_group_IT_number 15
_symmetry_cell_setting monoclinic
_symmetry_space_group_name_Hall '-C 2yc'
_symmetry_space_group_name_H-M 'C 1 2/c 1'
_atom_sites_solution_hydrogens 'at N3 from difmap, others geom'
_atom_sites_solution_primary direct
_atom_sites_solution_secondary difmap
_audit_creation_method SHELXL-97
_cell_angle_alpha 90.00
_cell_angle_beta 101.337(1)
_cell_angle_gamma 90.00
_cell_formula_units_Z 4
_cell_length_a 10.1311(1)
_cell_length_b 15.0971(2)
_cell_length_c 22.9512(3)
_cell_measurement_reflns_used 3004
_cell_measurement_temperature 223(2)
_cell_measurement_theta_max 28.28
_cell_measurement_theta_min 0.41
_cell_volume 3441.90(7)
_computing_cell_refinement 'Collect (Nonius B.V., 1998)'
_computing_data_collection 'Collect (Nonius B.V., 1998)'
_computing_data_reduction 'Denzo-SMN (Otwinowski & Minor, 1997)'
_computing_molecular_graphics 'SCHAKAL (Keller, 1997)'
_computing_publication_material 'SHELXL-97 (Sheldrcik, 1997)'
_computing_structure_refinement 'SHELXL-97 (Sheldrick, 1997)'
_computing_structure_solution 'SHELXS-97 (Sheldrick, 1990)'
_diffrn_ambient_temperature 223(2)
_diffrn_measured_fraction_theta_full 0.989
_diffrn_measured_fraction_theta_max 0.989
_diffrn_measurement_device_type 'Nonius KappaCCD'
_diffrn_measurement_method '\w and \f scans'
_diffrn_radiation_monochromator graphite
_diffrn_radiation_source 'rotating anode Nonius FR591'
_diffrn_radiation_type MoK\a
_diffrn_radiation_wavelength 0.71073
_diffrn_reflns_av_R_equivalents 0.022
_diffrn_reflns_av_sigmaI/netI 0.0315
_diffrn_reflns_limit_h_max 13
_diffrn_reflns_limit_h_min -11
_diffrn_reflns_limit_k_max 19
_diffrn_reflns_limit_k_min -18
_diffrn_reflns_limit_l_max 29
_diffrn_reflns_limit_l_min -30
_diffrn_reflns_number 9744
_diffrn_reflns_theta_full 28.28
_diffrn_reflns_theta_max 28.28
_diffrn_reflns_theta_min 2.45
_exptl_absorpt_coefficient_mu 1.586
_exptl_absorpt_correction_T_max 0.7421
_exptl_absorpt_correction_T_min 0.6476
_exptl_absorpt_correction_type multi-scan
_exptl_absorpt_process_details 'Denzo (Otwinowski, Borek, Majewski & Minor, 2003)'
_exptl_crystal_colour colourless
_exptl_crystal_density_diffrn 1.636
_exptl_crystal_density_method 'not measured'
_exptl_crystal_description block
_exptl_crystal_F_000 1708
_exptl_crystal_size_max 0.30
_exptl_crystal_size_mid 0.25
_exptl_crystal_size_min 0.20
_refine_diff_density_max 1.248
_refine_diff_density_min -0.920
_refine_diff_density_rms 0.074
_refine_ls_extinction_method none
_refine_ls_goodness_of_fit_ref 1.050
_refine_ls_hydrogen_treatment mixed
_refine_ls_matrix_type full
_refine_ls_number_parameters 239
_refine_ls_number_reflns 4227
_refine_ls_number_restraints 0
_refine_ls_restrained_S_all 1.050
_refine_ls_R_factor_all 0.0287
_refine_ls_R_factor_gt 0.0251
_refine_ls_shift/su_max 0.001
_refine_ls_shift/su_mean 0.000
_refine_ls_structure_factor_coef Fsqd
_refine_ls_weighting_details 'calc w=1/[\s^2^(Fo^2^)+(0.0308P)^2^+2.9820P] where P=(Fo^2^+2Fc^2^)/3'
_refine_ls_weighting_scheme calc
_refine_ls_wR_factor_gt 0.0615
_refine_ls_wR_factor_ref 0.0631
_reflns_number_gt 3906
_reflns_number_total 4227
_reflns_threshold_expression >2sigma(I)
_cod_data_source_file b905049c.txt
_cod_data_source_block fro4482
_cod_original_sg_symbol_H-M C2/c
_cod_database_code 7002134

loop_
_symmetry_equiv_pos_as_xyz
'x, y, z'
'-x, y, -z+1/2'
'x+1/2, y+1/2, z'
'-x+1/2, y+1/2, -z+1/2'
'-x, -y, -z'
'x, -y, z-1/2'
'-x+1/2, -y+1/2, -z'
'x+1/2, -y+1/2, z-1/2'

loop_
_atom_site_label
_atom_site_type_symbol
_atom_site_fract_x
_atom_site_fract_y
_atom_site_fract_z
_atom_site_U_iso_or_equiv
_atom_site_adp_type
_atom_site_occupancy
_atom_site_symmetry_multiplicity
_atom_site_calc_flag
_atom_site_refinement_flags
_atom_site_disorder_assembly
_atom_site_disorder_group
Nd Nd 0.0000 0.160093(9) 0.2500 0.02394(6) Uani 1 2 d S . .
O1 O 0.20593(14) 0.23620(10) 0.31065(7) 0.0328(3) Uani 1 1 d . . .
C2 C 0.31058(19) 0.20040(14) 0.33709(9) 0.0261(4) Uani 1 1 d . . .
N3 N 0.32659(17) 0.11193(12) 0.33407(8) 0.0291(4) Uani 1 1 d . . .
H3 H 0.388(3) 0.0846(17) 0.3550(12) 0.036(7) Uiso 1 1 d . . .
N4 N 0.21779(16) 0.06557(11) 0.30355(7) 0.0256(3) Uani 1 1 d . . .
C5 C 0.2281(2) -0.01874(13) 0.30346(9) 0.0267(4) Uani 1 1 d . . .
H5 H 0.3084 -0.0471 0.3214 0.032 Uiso 1 1 calc R . .
C6 C 0.11046(19) -0.06952(13) 0.27450(8) 0.0252(4) Uani 1 1 d . . .
N7 N 0.0000 -0.02336(15) 0.2500 0.0242(5) Uani 1 2 d S . .
C8 C 0.1152(2) -0.16164(13) 0.27475(10) 0.0280(4) Uani 1 1 d . . .
H8 H 0.1950 -0.1915 0.2914 0.034 Uiso 1 1 calc R . .
C9 C 0.0000 -0.2087(2) 0.2500 0.0334(7) Uani 1 2 d S . .
H9 H 0.0000 -0.2710 0.2500 0.040 Uiso 1 2 calc SR . .
N11 N 0.0000 0.35630(19) 0.2500 0.0427(7) Uani 1 2 d S . .
O12 O 0.04702(16) 0.31281(11) 0.21152(7) 0.0356(3) Uani 1 1 d . . .
O13 O 0.0000 0.43769(19) 0.2500 0.0962(14) Uani 1 2 d S . .
N15 N -0.1118(2) 0.12366(14) 0.36013(9) 0.0386(4) Uani 1 1 d . . .
O16 O 0.01254(18) 0.12252(14) 0.35991(8) 0.0468(4) Uani 1 1 d . . .
O17 O -0.18824(18) 0.14513(13) 0.31220(8) 0.0460(4) Uani 1 1 d . . .
O18 O -0.1543(2) 0.10476(16) 0.40505(9) 0.0669(6) Uani 1 1 d . . .
C21 C 0.4225(2) 0.25240(14) 0.37284(9) 0.0271(4) Uani 1 1 d . . .
C22 C 0.3982(2) 0.34166(14) 0.38248(11) 0.0338(5) Uani 1 1 d . . .
H22 H 0.3127 0.3660 0.3680 0.041 Uiso 1 1 calc R . .
C23 C 0.5006(3) 0.39427(17) 0.41343(12) 0.0456(6) Uani 1 1 d . . .
H23 H 0.4845 0.4544 0.4203 0.055 Uiso 1 1 calc R . .
C24 C 0.6269(3) 0.35783(19) 0.43432(13) 0.0486(7) Uani 1 1 d . . .
H24 H 0.6963 0.3935 0.4553 0.058 Uiso 1 1 calc R . .
C25 C 0.6511(2) 0.26993(17) 0.42453(11) 0.0415(6) Uani 1 1 d . . .
H25 H 0.7370 0.2459 0.4388 0.050 Uiso 1 1 calc R . .
C26 C 0.5496(2) 0.21685(15) 0.39382(9) 0.0315(4) Uani 1 1 d . . .
H26 H 0.5664 0.1568 0.3871 0.038 Uiso 1 1 calc R . .
O31 O 0.4792(2) -0.00345(13) 0.41106(10) 0.0655(6) Uani 1 1 d . . .
C32 C 0.5859(3) -0.01939(18) 0.44456(12) 0.0512(7) Uani 1 1 d . . .
H32 H 0.6439 0.0286 0.4567 0.061 Uiso 1 1 calc R . .
N33 N 0.6263(2) -0.09837(14) 0.46507(9) 0.0404(5) Uani 1 1 d . . .
C34 C 0.7493(3) -0.1099(2) 0.50954(14) 0.0611(8) Uani 1 1 d . . .
H34A H 0.7968 -0.0539 0.5160 0.092 Uiso 1 1 calc R . .
H34B H 0.8063 -0.1535 0.4957 0.092 Uiso 1 1 calc R . .
H34C H 0.7267 -0.1300 0.5465 0.092 Uiso 1 1 calc R . .
C35 C 0.5464(4) -0.1758(2) 0.44579(17) 0.0666(9) Uani 1 1 d . . .
H35A H 0.4660 -0.1585 0.4177 0.100 Uiso 1 1 calc R . .
H35B H 0.5210 -0.2042 0.4799 0.100 Uiso 1 1 calc R . .
H35C H 0.5985 -0.2168 0.4268 0.100 Uiso 1 1 calc R . .

loop_
_atom_site_aniso_label
_atom_site_aniso_U_11
_atom_site_aniso_U_22
_atom_site_aniso_U_33
_atom_site_aniso_U_23
_atom_site_aniso_U_13
_atom_site_aniso_U_12
Nd 0.01753(8) 0.02441(9) 0.02796(9) 0.000 -0.00021(5) 0.000
O1 0.0220(7) 0.0290(7) 0.0422(9) 0.0011(6) -0.0060(6) 0.0014(6)
C2 0.0208(9) 0.0301(10) 0.0264(9) 0.0015(8) 0.0024(7) -0.0001(8)
N3 0.0193(8) 0.0275(9) 0.0350(9) -0.0003(7) -0.0079(7) 0.0022(7)
N4 0.0188(8) 0.0288(9) 0.0272(8) -0.0010(6) -0.0006(6) -0.0007(7)
C5 0.0218(9) 0.0261(9) 0.0297(10) -0.0006(8) -0.0011(7) 0.0041(8)
C6 0.0228(9) 0.0278(10) 0.0244(9) -0.0010(7) 0.0034(7) 0.0025(8)
N7 0.0230(11) 0.0238(11) 0.0247(11) 0.000 0.0023(9) 0.000
C8 0.0286(11) 0.0253(10) 0.0302(10) 0.0014(7) 0.0061(8) 0.0057(8)
C9 0.0379(17) 0.0281(15) 0.0364(16) 0.000 0.0131(13) 0.000
N11 0.0297(15) 0.0275(14) 0.071(2) 0.000 0.0105(14) 0.000
O12 0.0260(8) 0.0337(8) 0.0457(9) 0.0043(7) 0.0032(7) -0.0013(7)
O13 0.105(3) 0.0287(15) 0.176(4) 0.000 0.079(3) 0.000
N15 0.0464(12) 0.0347(10) 0.0383(11) 0.0020(8) 0.0169(9) 0.0084(10)
O16 0.0379(9) 0.0647(12) 0.0381(9) 0.0077(8) 0.0082(7) 0.0124(9)
O17 0.0328(9) 0.0630(12) 0.0417(10) 0.0040(8) 0.0064(7) -0.0016(8)
O18 0.0769(15) 0.0802(15) 0.0546(12) 0.0239(11) 0.0398(11) 0.0271(13)
C21 0.0251(10) 0.0300(10) 0.0246(9) 0.0023(8) 0.0011(8) -0.0016(8)
C22 0.0293(11) 0.0344(12) 0.0355(12) -0.0034(8) 0.0012(9) 0.0026(9)
C23 0.0471(14) 0.0332(12) 0.0520(15) -0.0130(11) -0.0009(12) -0.0027(11)
C24 0.0395(14) 0.0443(14) 0.0531(16) -0.0138(12) -0.0126(12) -0.0092(12)
C25 0.0285(11) 0.0434(13) 0.0452(13) 0.0015(10) -0.0106(10) -0.0014(10)
C26 0.0265(10) 0.0302(10) 0.0338(11) 0.0015(8) -0.0039(8) -0.0016(9)
O31 0.0624(13) 0.0413(10) 0.0742(14) 0.0076(9) -0.0318(11) 0.0080(10)
C32 0.0544(16) 0.0351(13) 0.0531(16) 0.0028(11) -0.0167(12) 0.0026(13)
N33 0.0414(11) 0.0385(11) 0.0368(10) 0.0045(8) -0.0033(8) 0.0082(9)
C34 0.0527(17) 0.070(2) 0.0522(17) 0.0097(14) -0.0097(13) 0.0226(16)
C35 0.073(2) 0.0401(15) 0.078(2) 0.0113(14) -0.0069(18) -0.0013(15)

loop_
_atom_type_symbol
_atom_type_description
_atom_type_scat_dispersion_real
_atom_type_scat_dispersion_imag
_atom_type_scat_source
C C 0.0033 0.0016 'International Tables Vol C Tables 4.2.6.8 and 6.1.1.4'
H H 0.0000 0.0000 'International Tables Vol C Tables 4.2.6.8 and 6.1.1.4'
N N 0.0061 0.0033 'International Tables Vol C Tables 4.2.6.8 and 6.1.1.4'
O O 0.0106 0.0060 'International Tables Vol C Tables 4.2.6.8 and 6.1.1.4'
Nd Nd -0.1943 3.0179 'International Tables Vol C Tables 4.2.6.8 and 6.1.1.4'

loop_
_geom_angle_atom_site_label_1
_geom_angle_atom_site_label_2
_geom_angle_atom_site_label_3
_geom_angle
_geom_angle_site_symmetry_1
_geom_angle_site_symmetry_3
_geom_angle_publ_flag
O1 Nd O1 126.29(7) . 2 ?
O1 Nd O12 65.83(5) . 2 ?
O1 Nd O12 65.90(5) 2 2 ?
O1 Nd O12 65.90(5) . . ?
O1 Nd O12 65.83(5) 2 . ?
O12 Nd O12 50.31(8) 2 . ?
O1 Nd O16 71.63(6) . . ?
O1 Nd O16 121.00(5) 2 . ?
O12 Nd O16 80.54(6) 2 . ?
O12 Nd O16 124.39(6) . . ?
O1 Nd O16 121.00(5) . 2 ?
O1 Nd O16 71.63(6) 2 2 ?
O12 Nd O16 124.39(6) 2 2 ?
O12 Nd O16 80.54(6) . 2 ?
O16 Nd O16 154.44(9) . 2 ?
O1 Nd O17 110.43(6) . . ?
O1 Nd O17 74.29(6) 2 . ?
O12 Nd O17 71.44(6) 2 . ?
O12 Nd O17 118.36(6) . . ?
O16 Nd O17 48.87(6) . . ?
O16 Nd O17 128.27(6) 2 . ?
O1 Nd O17 74.29(6) . 2 ?
O1 Nd O17 110.43(6) 2 2 ?
O12 Nd O17 118.36(6) 2 2 ?
O12 Nd O17 71.44(6) . 2 ?
O16 Nd O17 128.27(6) . 2 ?
O16 Nd O17 48.87(6) 2 2 ?
O17 Nd O17 170.06(9) . 2 ?
O1 Nd N4 173.17(5) . 2 ?
O1 Nd N4 58.85(5) 2 2 ?
O12 Nd N4 116.27(5) 2 2 ?
O12 Nd N4 120.68(5) . 2 ?
O16 Nd N4 102.01(6) . 2 ?
O16 Nd N4 63.83(5) 2 2 ?
O17 Nd N4 65.47(6) . 2 ?
O17 Nd N4 108.90(5) 2 2 ?
O1 Nd N4 58.85(5) . . ?
O1 Nd N4 173.17(5) 2 . ?
O12 Nd N4 120.68(5) 2 . ?
O12 Nd N4 116.27(5) . . ?
O16 Nd N4 63.83(5) . . ?
O16 Nd N4 102.01(6) 2 . ?
O17 Nd N4 108.90(5) . . ?
O17 Nd N4 65.47(6) 2 . ?
N4 Nd N4 116.48(7) 2 . ?
O1 Nd N7 116.86(3) . . ?
O1 Nd N7 116.86(3) 2 . ?
O12 Nd N7 154.85(4) 2 . ?
O12 Nd N7 154.85(4) . . ?
O16 Nd N7 77.22(5) . . ?
O16 Nd N7 77.22(5) 2 . ?
O17 Nd N7 85.03(4) . . ?
O17 Nd N7 85.03(4) 2 . ?
N4 Nd N7 58.24(4) 2 . ?
N4 Nd N7 58.24(4) . . ?
O1 Nd N11 63.14(3) . . ?
O1 Nd N11 63.14(3) 2 . ?
O12 Nd N11 25.15(4) 2 . ?
O12 Nd N11 25.15(4) . . ?
O16 Nd N11 102.78(5) . . ?
O16 Nd N11 102.78(5) 2 . ?
O17 Nd N11 94.97(4) . . ?
O17 Nd N11 94.97(4) 2 . ?
N4 Nd N11 121.76(4) 2 . ?
N4 Nd N11 121.76(4) . . ?
N7 Nd N11 180.0 . . ?
C2 O1 Nd 127.05(13) . . ?
O1 C2 N3 120.49(18) . . ?
O1 C2 C21 121.80(19) . . ?
N3 C2 C21 117.71(17) . . ?
C2 N3 N4 115.95(16) . . ?
C2 N3 H3 123.7(19) . . ?
N4 N3 H3 118.7(19) . . ?
C5 N4 N3 116.77(17) . . ?
C5 N4 Nd 125.69(13) . . ?
N3 N4 Nd 117.54(12) . . ?
N4 C5 C6 117.62(18) . . ?
N4 C5 H5 121.2 . . ?
C6 C5 H5 121.2 . . ?
N7 C6 C8 123.0(2) . . ?
N7 C6 C5 117.10(18) . . ?
C8 C6 C5 119.86(18) . . ?
C6 N7 C6 117.6(2) 2 . ?
C6 N7 Nd 121.22(12) 2 . ?
C6 N7 Nd 121.22(12) . . ?
C9 C8 C6 119.0(2) . . ?
C9 C8 H8 120.5 . . ?
C6 C8 H8 120.5 . . ?
C8 C9 C8 118.5(3) . 2 ?
C8 C9 H9 120.8 . . ?
C8 C9 H9 120.8 2 . ?
O13 N11 O12 121.23(13) . 2 ?
O13 N11 O12 121.23(13) . . ?
O12 N11 O12 117.5(3) 2 . ?
O13 N11 Nd 180.0 . . ?
O12 N11 Nd 58.77(13) 2 . ?
O12 N11 Nd 58.77(13) . . ?
N11 O12 Nd 96.08(14) . . ?
O18 N15 O17 122.6(2) . . ?
O18 N15 O16 121.1(2) . . ?
O17 N15 O16 116.35(19) . . ?
N15 O16 Nd 98.32(13) . . ?
N15 O17 Nd 96.35(13) . . ?
C26 C21 C22 119.8(2) . . ?
C26 C21 C2 122.75(19) . . ?
C22 C21 C2 117.31(19) . . ?
C23 C22 C21 119.8(2) . . ?
C23 C22 H22 120.1 . . ?
C21 C22 H22 120.1 . . ?
C24 C23 C22 119.7(2) . . ?
C24 C23 H23 120.1 . . ?
C22 C23 H23 120.1 . . ?
C25 C24 C23 120.5(2) . . ?
C25 C24 H24 119.8 . . ?
C23 C24 H24 119.8 . . ?
C24 C25 C26 120.2(2) . . ?
C24 C25 H25 119.9 . . ?
C26 C25 H25 119.9 . . ?
C25 C26 C21 119.9(2) . . ?
C25 C26 H26 120.1 . . ?
C21 C26 H26 120.1 . . ?
O31 C32 N33 125.3(3) . . ?
O31 C32 H32 117.3 . . ?
N33 C32 H32 117.3 . . ?
C32 N33 C35 120.5(2) . . ?
C32 N33 C34 121.4(2) . . ?
C35 N33 C34 118.0(2) . . ?
N33 C34 H34A 109.5 . . ?
N33 C34 H34B 109.5 . . ?
H34A C34 H34B 109.5 . . ?
N33 C34 H34C 109.5 . . ?
H34A C34 H34C 109.5 . . ?
H34B C34 H34C 109.5 . . ?
N33 C35 H35A 109.5 . . ?
N33 C35 H35B 109.5 . . ?
H35A C35 H35B 109.5 . . ?
N33 C35 H35C 109.5 . . ?
H35A C35 H35C 109.5 . . ?
H35B C35 H35C 109.5 . . ?

loop_
_geom_bond_atom_site_label_1
_geom_bond_atom_site_label_2
_geom_bond_distance
_geom_bond_site_symmetry_2
_geom_bond_publ_flag
Nd O1 2.5434(14) . ?
Nd O1 2.5434(14) 2 ?
Nd O12 2.5472(16) 2 ?
Nd O12 2.5472(16) . ?
Nd O16 2.5641(17) . ?
Nd O16 2.5641(17) 2 ?
Nd O17 2.6070(18) . ?
Nd O17 2.6070(18) 2 ?
Nd N4 2.7110(16) 2 ?
Nd N4 2.7110(16) . ?
Nd N7 2.770(2) . ?
Nd N11 2.962(3) . ?
O1 C2 1.238(2) . ?
C2 N3 1.349(3) . ?
C2 C21 1.486(3) . ?
N3 N4 1.375(2) . ?
N3 H3 0.82(3) . ?
N4 C5 1.277(3) . ?
C5 C6 1.462(3) . ?
C5 H5 0.9400 . ?
C6 N7 1.344(2) . ?
C6 C8 1.392(3) . ?
N7 C6 1.344(2) 2 ?
C8 C9 1.388(3) . ?
C8 H8 0.9400 . ?
C9 C8 1.388(3) 2 ?
C9 H9 0.9400 . ?
N11 O13 1.229(4) . ?
N11 O12 1.266(2) 2 ?
N11 O12 1.266(2) . ?
N15 O18 1.226(3) . ?
N15 O17 1.257(3) . ?
N15 O16 1.261(3) . ?
C21 C26 1.391(3) . ?
C21 C22 1.395(3) . ?
C22 C23 1.386(3) . ?
C22 H22 0.9400 . ?
C23 C24 1.389(4) . ?
C23 H23 0.9400 . ?
C24 C25 1.376(4) . ?
C24 H24 0.9400 . ?
C25 C26 1.383(3) . ?
C25 H25 0.9400 . ?
C26 H26 0.9400 . ?
O31 C32 1.221(3) . ?
C32 N33 1.317(3) . ?
C32 H32 0.9400 . ?
N33 C35 1.441(4) . ?
N33 C34 1.458(3) . ?
C34 H34A 0.9700 . ?
C34 H34B 0.9700 . ?
C34 H34C 0.9700 . ?
C35 H35A 0.9700 . ?
C35 H35B 0.9700 . ?
C35 H35C 0.9700 . ?

loop_
_geom_torsion_atom_site_label_1
_geom_torsion_atom_site_label_2
_geom_torsion_atom_site_label_3
_geom_torsion_atom_site_label_4
_geom_torsion
_geom_torsion_site_symmetry_1
_geom_torsion_site_symmetry_2
_geom_torsion_site_symmetry_3
_geom_torsion_site_symmetry_4
_geom_torsion_publ_flag
O1 Nd O1 C2 -174.74(18) 2 . . . ?
O12 Nd O1 C2 157.49(18) 2 . . . ?
O12 Nd O1 C2 -146.98(18) . . . . ?
O16 Nd O1 C2 69.83(17) . . . . ?
O16 Nd O1 C2 -85.59(18) 2 . . . ?
O17 Nd O1 C2 100.14(17) . . . . ?
O17 Nd O1 C2 -70.65(17) 2 . . . ?
N4 Nd O1 C2 -0.15(16) . . . . ?
N7 Nd O1 C2 5.26(18) . . . . ?
N11 Nd O1 C2 -174.74(18) . . . . ?
Nd O1 C2 N3 2.3(3) . . . . ?
Nd O1 C2 C21 -177.92(13) . . . . ?
O1 C2 N3 N4 -3.9(3) . . . . ?
C21 C2 N3 N4 176.24(18) . . . . ?
C2 N3 N4 C5 -175.69(19) . . . . ?
C2 N3 N4 Nd 3.7(2) . . . . ?
O1 Nd N4 C5 177.44(19) . . . . ?
O12 Nd N4 C5 153.65(16) 2 . . . ?
O12 Nd N4 C5 -148.71(16) . . . . ?
O16 Nd N4 C5 93.95(18) . . . . ?
O16 Nd N4 C5 -63.44(18) 2 . . . ?
O17 Nd N4 C5 74.49(18) . . . . ?
O17 Nd N4 C5 -96.69(18) 2 . . . ?
N4 Nd N4 C5 3.13(15) 2 . . . ?
N7 Nd N4 C5 3.13(15) . . . . ?
N11 Nd N4 C5 -176.87(15) . . . . ?
O1 Nd N4 N3 -1.87(13) . . . . ?
O12 Nd N4 N3 -25.67(16) 2 . . . ?
O12 Nd N4 N3 31.97(15) . . . . ?
O16 Nd N4 N3 -85.37(14) . . . . ?
O16 Nd N4 N3 117.25(14) 2 . . . ?
O17 Nd N4 N3 -104.83(14) . . . . ?
O17 Nd N4 N3 83.99(14) 2 . . . ?
N4 Nd N4 N3 -176.19(15) 2 . . . ?
N7 Nd N4 N3 -176.19(15) . . . . ?
N11 Nd N4 N3 3.81(15) . . . . ?
N3 N4 C5 C6 176.19(17) . . . . ?
Nd N4 C5 C6 -3.1(3) . . . . ?
N4 C5 C6 N7 0.1(3) . . . . ?
N4 C5 C6 C8 -178.1(2) . . . . ?
C8 C6 N7 C6 0.85(15) . . . 2 ?
C5 C6 N7 C6 -177.2(2) . . . 2 ?
C8 C6 N7 Nd -179.15(15) . . . . ?
C5 C6 N7 Nd 2.8(2) . . . . ?
O1 Nd N7 C6 171.69(10) . . . 2 ?
O1 Nd N7 C6 -8.31(10) 2 . . 2 ?
O12 Nd N7 C6 81.77(13) 2 . . 2 ?
O12 Nd N7 C6 -98.23(13) . . . 2 ?
O16 Nd N7 C6 110.18(10) . . . 2 ?
O16 Nd N7 C6 -69.82(10) 2 . . 2 ?
O17 Nd N7 C6 61.28(10) . . . 2 ?
O17 Nd N7 C6 -118.72(10) 2 . . 2 ?
N4 Nd N7 C6 -2.86(10) 2 . . 2 ?
N4 Nd N7 C6 177.14(10) . . . 2 ?
O1 Nd N7 C6 -8.31(10) . . . . ?
O1 Nd N7 C6 171.69(10) 2 . . . ?
O12 Nd N7 C6 -98.23(13) 2 . . . ?
O12 Nd N7 C6 81.77(13) . . . . ?
O16 Nd N7 C6 -69.82(10) . . . . ?
O16 Nd N7 C6 110.18(10) 2 . . . ?
O17 Nd N7 C6 -118.72(10) . . . . ?
O17 Nd N7 C6 61.28(10) 2 . . . ?
N4 Nd N7 C6 177.14(10) 2 . . . ?
N4 Nd N7 C6 -2.86(10) . . . . ?
N7 C6 C8 C9 -1.7(3) . . . . ?
C5 C6 C8 C9 176.36(16) . . . . ?
C6 C8 C9 C8 0.79(14) . . . 2 ?
O1 Nd N11 O12 -89.92(9) . . . 2 ?
O1 Nd N11 O12 90.08(9) 2 . . 2 ?
O12 Nd N11 O12 180.0 . . . 2 ?
O16 Nd N11 O12 -28.41(9) . . . 2 ?
O16 Nd N11 O12 151.59(9) 2 . . 2 ?
O17 Nd N11 O12 20.50(9) . . . 2 ?
O17 Nd N11 O12 -159.50(9) 2 . . 2 ?
N4 Nd N11 O12 84.63(9) 2 . . 2 ?
N4 Nd N11 O12 -95.37(9) . . . 2 ?
O1 Nd N11 O12 90.08(9) . . . . ?
O1 Nd N11 O12 -89.92(9) 2 . . . ?
O12 Nd N11 O12 180.0 2 . . . ?
O16 Nd N11 O12 151.59(9) . . . . ?
O16 Nd N11 O12 -28.41(9) 2 . . . ?
O17 Nd N11 O12 -159.50(9) . . . . ?
O17 Nd N11 O12 20.50(9) 2 . . . ?
N4 Nd N11 O12 -95.37(9) 2 . . . ?
N4 Nd N11 O12 84.63(9) . . . . ?
O13 N11 O12 Nd 180.0 . . . . ?
O12 N11 O12 Nd 0.0 2 . . . ?
O1 Nd O12 N11 -77.78(8) . . . . ?
O1 Nd O12 N11 77.92(8) 2 . . . ?
O12 Nd O12 N11 0.0 2 . . . ?
O16 Nd O12 N11 -34.21(11) . . . . ?
O16 Nd O12 N11 151.94(9) 2 . . . ?
O17 Nd O12 N11 23.35(11) . . . . ?
O17 Nd O12 N11 -158.41(10) 2 . . . ?
N4 Nd O12 N11 100.16(9) 2 . . . ?
N4 Nd O12 N11 -109.26(8) . . . . ?
N7 Nd O12 N11 180.0 . . . . ?
O18 N15 O16 Nd 176.8(2) . . . . ?
O17 N15 O16 Nd -3.3(2) . . . . ?
O1 Nd O16 N15 143.00(16) . . . . ?
O1 Nd O16 N15 21.13(17) 2 . . . ?
O12 Nd O16 N15 75.46(15) 2 . . . ?
O12 Nd O16 N15 101.48(15) . . . . ?
O16 Nd O16 N15 -92.71(14) 2 . . . ?
O17 Nd O16 N15 1.89(13) . . . . ?
O17 Nd O16 N15 -165.72(13) 2 . . . ?
N4 Nd O16 N15 -39.59(15) 2 . . . ?
N4 Nd O16 N15 -153.37(16) . . . . ?
N7 Nd O16 N15 -92.71(14) . . . . ?
N11 Nd O16 N15 87.29(14) . . . . ?
O18 N15 O17 Nd -176.9(2) . . . . ?
O16 N15 O17 Nd 3.2(2) . . . . ?
O1 Nd O17 N15 -41.37(15) . . . . ?
O1 Nd O17 N15 -164.82(15) 2 . . . ?
O12 Nd O17 N15 -95.49(14) 2 . . . ?
O12 Nd O17 N15 -114.26(14) . . . . ?
O16 Nd O17 N15 -1.88(13) . . . . ?
O16 Nd O17 N15 144.90(14) 2 . . . ?
N4 Nd O17 N15 132.71(15) 2 . . . ?
N4 Nd O17 N15 21.51(15) . . . . ?
N7 Nd O17 N15 75.47(14) . . . . ?
N11 Nd O17 N15 -104.53(14) . . . . ?
O1 C2 C21 C26 -167.9(2) . . . . ?
N3 C2 C21 C26 11.9(3) . . . . ?
O1 C2 C21 C22 8.7(3) . . . . ?
N3 C2 C21 C22 -171.44(19) . . . . ?
C26 C21 C22 C23 -0.6(3) . . . . ?
C2 C21 C22 C23 -177.4(2) . . . . ?
C21 C22 C23 C24 0.4(4) . . . . ?
C22 C23 C24 C25 0.0(5) . . . . ?
C23 C24 C25 C26 -0.1(4) . . . . ?
C24 C25 C26 C21 -0.1(4) . . . . ?
C22 C21 C26 C25 0.5(3) . . . . ?
C2 C21 C26 C25 177.0(2) . . . . ?
O31 C32 N33 C35 3.6(5) . . . . ?
O31 C32 N33 C34 -173.8(3) . . . . ?
